data_2240585
loop_
_publ_author_name
'Moreno-Fuquen, Rodolfo'
'Azc\'arate, Alexis'
'Kennedy, Alan R.'

_publ_section_title
;
 Crystal structure of 2-nitro-<i>N</i>-(2-nitrophenyl)benzamide
;
_journal_coeditor_code HB7415
_journal_issue 6
_journal_name_full 'Acta Crystallographica Section E'
_journal_page_first o389
_journal_page_last o390
_journal_paper_doi 10.1107/S2056989015008695
_journal_volume 71
_journal_year 2015
_chemical_formula_iupac 'C13 H9 N3 O5'
_chemical_formula_moiety 'C13 H9 N3 O5'
_chemical_formula_sum 'C13 H9 N3 O5'
_chemical_formula_weight 287.23
_chemical_melting_point 431.0(10)
_chemical_name_systematic
;
2-Nitro-<i>N</i>-(2-nitrophenyl)benzamide
;
_space_group_IT_number 19
_space_group_name_Hall 'P 2ac 2ab'
_space_group_name_H-M_alt 'P 21 21 21'
_symmetry_cell_setting orthorhombic
_symmetry_space_group_name_Hall 'P 2ac 2ab'
_symmetry_space_group_name_H-M 'P 21 21 21'
_atom_sites_solution_hydrogens geom
_atom_sites_solution_primary direct
_atom_sites_solution_secondary difmap
_audit_creation_method SHELXL-2014/7
_cell_angle_alpha 90
_cell_angle_beta 90
_cell_angle_gamma 90
_cell_formula_units_Z 4
_cell_length_a 7.7564(2)
_cell_length_b 12.1142(4)
_cell_length_c 12.9355(4)
_cell_measurement_reflns_used 2546
_cell_measurement_temperature 123
_cell_measurement_theta_max 72.7747
_cell_measurement_theta_min 4.9976
_cell_volume 1215.45(6)
_computing_cell_refinement
;
CrysAlis PRO (Oxford Diffraction, 2010)
;
_computing_data_collection
;
CrysAlis PRO (Oxford Diffraction, 2010)
;
_computing_data_reduction
;
CrysAlis PRO (Oxford Diffraction, 2010)
;
_computing_molecular_graphics
;
ORTEP-3 for Windows (Farrugia, 2012) and Mercury (Macrae <i>et al.</i>,
2006)
;
_computing_publication_material
;
WinGX (Farrugia, 2012)
;
_computing_structure_refinement
;
SHELXL97 (Sheldrick, 2008)
;
_computing_structure_solution
;
SIR92 (Altomare <i>et al.</i>,  1994)
;
_diffrn_ambient_temperature 123
_diffrn_measured_fraction_theta_full 0.997
_diffrn_measured_fraction_theta_max 0.990
_diffrn_measurement_device_type 'Oxford Diffraction Gemini S'
_diffrn_measurement_method 'omega scans'
_diffrn_radiation_monochromator graphite
_diffrn_radiation_source 'fine-focus sealed tube'
_diffrn_radiation_type CuK\a
_diffrn_radiation_wavelength 1.54180
_diffrn_reflns_av_R_equivalents 0.0186
_diffrn_reflns_av_sigmaI/netI 0.0265
_diffrn_reflns_limit_h_max 9
_diffrn_reflns_limit_h_min -7
_diffrn_reflns_limit_k_max 14
_diffrn_reflns_limit_k_min -13
_diffrn_reflns_limit_l_max 15
_diffrn_reflns_limit_l_min -15
_diffrn_reflns_number 4952
_diffrn_reflns_theta_full 70.00
_diffrn_reflns_theta_max 72.92
_diffrn_reflns_theta_min 6.78
_diffrn_standards_decay_% 0
_diffrn_standards_interval_time 120
_diffrn_standards_number 0
_exptl_absorpt_coefficient_mu 1.058
_exptl_absorpt_correction_T_max 1.00000
_exptl_absorpt_correction_T_min 0.65723
_exptl_absorpt_correction_type multi-scan
_exptl_absorpt_process_details
;
(CrysAlis PRO; Oxford Diffraction, 2010)
;
_exptl_crystal_colour yellow
_exptl_crystal_density_diffrn 1.570
_exptl_crystal_density_method 'not measured'
_exptl_crystal_description needle
_exptl_crystal_F_000 592
_exptl_crystal_size_max 0.35
_exptl_crystal_size_mid 0.05
_exptl_crystal_size_min 0.02
_refine_diff_density_max 0.203
_refine_diff_density_min -0.223
_refine_ls_extinction_method none
_refine_ls_goodness_of_fit_ref 1.056
_refine_ls_hydrogen_treatment mixed
_refine_ls_matrix_type full
_refine_ls_number_parameters 195
_refine_ls_number_reflns 2367
_refine_ls_number_restraints 0
_refine_ls_restrained_S_all 1.056
_refine_ls_R_factor_all 0.0355
_refine_ls_R_factor_gt 0.0335
_refine_ls_shift/su_max 0.000
_refine_ls_shift/su_mean 0.000
_refine_ls_structure_factor_coef Fsqd
_refine_ls_weighting_details 'calc w=1/[\s^2^(Fo^2^)+(0.0496P)^2^+0.2131P] where P=(Fo^2^+2Fc^2^)/3'
_refine_ls_weighting_scheme calc
_refine_ls_wR_factor_gt 0.0861
_refine_ls_wR_factor_ref 0.0880
_reflns_number_gt 2259
_reflns_number_total 2367
_reflns_threshold_expression I>2\s(I)
_cod_data_source_file hb7415sup1.cif
_cod_data_source_block I
_cod_database_code 2240585

loop_
_space_group_symop_operation_xyz
'x, y, z'
'-x+1/2, -y, z+1/2'
'x+1/2, -y+1/2, -z'
'-x, y+1/2, -z+1/2'

loop_
_atom_site_type_symbol
_atom_site_label
_atom_site_fract_x
_atom_site_fract_y
_atom_site_fract_z
_atom_site_U_iso_or_equiv
_atom_site_adp_type
_atom_site_calc_flag
_atom_site_occupancy
O O1 0.8757(2) 0.69891(13) 0.59755(12) 0.0235(4) Uani d 1
O O2 0.6495(2) 0.70531(14) 0.25441(12) 0.0304(4) Uani d 1
O O3 0.4638(3) 0.58573(16) 0.20009(14) 0.0363(5) Uani d 1
O O4 0.5324(2) 0.71871(14) 0.68775(13) 0.0297(4) Uani d 1
O O5 0.5249(3) 0.84234(16) 0.80856(13) 0.0348(5) Uani d 1
N N1 0.6852(2) 0.69018(17) 0.46280(14) 0.0215(4) Uani d 1
N N2 0.5754(2) 0.61585(17) 0.26036(15) 0.0240(4) Uani d 1
N N3 0.5572(2) 0.81237(17) 0.71999(15) 0.0248(4) Uani d 1
C C1 0.7127(3) 0.85927(19) 0.55862(17) 0.0207(5) Uani d 1
C C2 0.6264(3) 0.89486(19) 0.64730(17) 0.0212(5) Uani d 1
C C3 0.5993(3) 1.0050(2) 0.66891(18) 0.0250(5) Uani d 1
H H3 0.5410 1.0265 0.7303 0.030 Uiso calc 1
C C4 0.6585(3) 1.0837(2) 0.5998(2) 0.0282(5) Uani d 1
H H4 0.6418 1.1600 0.6136 0.034 Uiso calc 1
C C5 0.7424(3) 1.0505(2) 0.51017(19) 0.0274(5) Uani d 1
H H5 0.7818 1.1045 0.4623 0.033 Uiso calc 1
C C6 0.7695(3) 0.9394(2) 0.48978(18) 0.0226(5) Uani d 1
H H6 0.8273 0.9180 0.4282 0.027 Uiso calc 1
H H1N 0.607(4) 0.734(2) 0.427(2) 0.030(7) Uiso d 1
C C7 0.7639(3) 0.74034(19) 0.54308(17) 0.0202(5) Uani d 1
C C8 0.6909(3) 0.57706(19) 0.43817(18) 0.0214(5) Uani d 1
C C9 0.6276(3) 0.5389(2) 0.34294(17) 0.0223(5) Uani d 1
C C10 0.6114(3) 0.4274(2) 0.32093(19) 0.0275(5) Uani d 1
H H10 0.5633 0.4042 0.2570 0.033 Uiso calc 1
C C11 0.6657(3) 0.3505(2) 0.3926(2) 0.0294(5) Uani d 1
H H11 0.6574 0.2738 0.3780 0.035 Uiso calc 1
C C12 0.7325(3) 0.3865(2) 0.4863(2) 0.0290(5) Uani d 1
H H12 0.7711 0.3338 0.5356 0.035 Uiso calc 1
C C13 0.7437(3) 0.4977(2) 0.50897(18) 0.0254(5) Uani d 1
H H13 0.7882 0.5203 0.5740 0.030 Uiso calc 1

loop_
_atom_site_aniso_label
_atom_site_aniso_U_11
_atom_site_aniso_U_22
_atom_site_aniso_U_33
_atom_site_aniso_U_12
_atom_site_aniso_U_13
_atom_site_aniso_U_23
O1 0.0236(8) 0.0239(8) 0.0231(8) -0.0009(7) -0.0027(6) 0.0021(7)
O2 0.0379(10) 0.0292(9) 0.0242(8) -0.0038(8) 0.0001(7) 0.0028(7)
O3 0.0408(10) 0.0401(11) 0.0278(10) -0.0036(9) -0.0132(8) -0.0007(8)
O4 0.0346(9) 0.0225(9) 0.0321(9) -0.0046(7) 0.0051(7) -0.0003(8)
O5 0.0417(10) 0.0421(11) 0.0205(9) -0.0040(8) 0.0053(8) -0.0024(8)
N1 0.0251(9) 0.0206(10) 0.0188(9) 0.0031(8) -0.0020(8) 0.0000(8)
N2 0.0258(10) 0.0289(10) 0.0173(9) 0.0020(8) 0.0012(8) -0.0017(8)
N3 0.0228(9) 0.0288(11) 0.0227(9) -0.0009(8) 0.0014(8) 0.0017(8)
C1 0.0198(10) 0.0231(12) 0.0191(11) -0.0015(9) -0.0041(9) 0.0006(9)
C2 0.0206(10) 0.0243(12) 0.0186(11) -0.0014(9) -0.0039(9) 0.0005(9)
C3 0.0246(10) 0.0262(12) 0.0241(11) -0.0001(10) -0.0020(9) -0.0047(10)
C4 0.0292(12) 0.0205(11) 0.0347(13) 0.0005(10) -0.0061(11) -0.0037(10)
C5 0.0284(12) 0.0254(13) 0.0285(12) -0.0023(10) -0.0047(10) 0.0056(11)
C6 0.0229(11) 0.0246(13) 0.0204(11) -0.0002(9) 0.0003(9) 0.0001(10)
C7 0.0205(10) 0.0238(12) 0.0164(10) -0.0024(8) 0.0030(9) 0.0015(9)
C8 0.0195(10) 0.0226(11) 0.0221(11) -0.0004(9) 0.0026(9) -0.0013(9)
C9 0.0210(11) 0.0255(12) 0.0204(11) 0.0027(9) 0.0029(9) -0.0004(9)
C10 0.0295(11) 0.0288(13) 0.0244(12) -0.0017(10) 0.0019(10) -0.0052(10)
C11 0.0354(13) 0.0186(11) 0.0341(13) 0.0006(10) 0.0024(12) -0.0052(10)
C12 0.0326(13) 0.0243(13) 0.0300(13) 0.0013(10) -0.0017(10) 0.0032(11)
C13 0.0287(11) 0.0249(13) 0.0225(11) 0.0010(9) -0.0022(10) -0.0004(10)

loop_
_atom_type_symbol
_atom_type_description
_atom_type_scat_dispersion_real
_atom_type_scat_dispersion_imag
_atom_type_scat_source
O O 0.0492 0.0322 'International Tables Vol C Tables 4.2.6.8 and 6.1.1.4'
N N 0.0311 0.0180 'International Tables Vol C Tables 4.2.6.8 and 6.1.1.4'
C C 0.0181 0.0091 'International Tables Vol C Tables 4.2.6.8 and 6.1.1.4'
H H 0.0000 0.0000 'International Tables Vol C Tables 4.2.6.8 and 6.1.1.4'

loop_
_geom_angle_atom_site_label_1
_geom_angle_atom_site_label_2
_geom_angle_atom_site_label_3
_geom_angle
C7 N1 C8 126.7(2)
C7 N1 H1N 115.1(18)
C8 N1 H1N 117.5(17)
O3 N2 O2 123.7(2)
O3 N2 C9 117.9(2)
O2 N2 C9 118.33(19)
O4 N3 O5 124.1(2)
O4 N3 C2 117.94(19)
O5 N3 C2 118.0(2)
C6 C1 C2 117.6(2)
C6 C1 C7 119.9(2)
C2 C1 C7 122.1(2)
C3 C2 C1 122.6(2)
C3 C2 N3 118.1(2)
C1 C2 N3 119.3(2)
C2 C3 C4 119.0(2)
C2 C3 H3 120.5
C4 C3 H3 120.5
C3 C4 C5 119.6(2)
C3 C4 H4 120.2
C5 C4 H4 120.2
C6 C5 C4 120.7(2)
C6 C5 H5 119.7
C4 C5 H5 119.7
C5 C6 C1 120.5(2)
C5 C6 H6 119.7
C1 C6 H6 119.7
O1 C7 N1 125.4(2)
O1 C7 C1 120.1(2)
N1 C7 C1 114.4(2)
C13 C8 C9 117.0(2)
C13 C8 N1 122.2(2)
C9 C8 N1 120.5(2)
C10 C9 C8 122.2(2)
C10 C9 N2 116.3(2)
C8 C9 N2 121.5(2)
C11 C10 C9 119.5(2)
C11 C10 H10 120.3
C9 C10 H10 120.3
C10 C11 C12 119.2(2)
C10 C11 H11 120.4
C12 C11 H11 120.4
C13 C12 C11 121.0(2)
C13 C12 H12 119.5
C11 C12 H12 119.5
C12 C13 C8 121.1(2)
C12 C13 H13 119.5
C8 C13 H13 119.5

loop_
_geom_bond_atom_site_label_1
_geom_bond_atom_site_label_2
_geom_bond_distance
O1 C7 1.225(3)
O2 N2 1.229(3)
O3 N2 1.221(3)
O4 N3 1.224(3)
O5 N3 1.228(3)
N1 C7 1.349(3)
N1 C8 1.408(3)
N1 H1N 0.93(3)
N2 C9 1.475(3)
N3 C2 1.473(3)
C1 C6 1.389(3)
C1 C2 1.396(3)
C1 C7 1.508(3)
C2 C3 1.379(3)
C3 C4 1.386(4)
C3 H3 0.9500
C4 C5 1.389(4)
C4 H4 0.9500
C5 C6 1.388(3)
C5 H5 0.9500
C6 H6 0.9500
C8 C13 1.389(3)
C8 C9 1.405(3)
C9 C10 1.385(3)
C10 C11 1.381(4)
C10 H10 0.9500
C11 C12 1.388(4)
C11 H11 0.9500
C12 C13 1.382(4)
C12 H12 0.9500
C13 H13 0.9500

loop_
_geom_hbond_atom_site_label_D
_geom_hbond_atom_site_label_H
_geom_hbond_atom_site_label_A
_geom_hbond_site_symmetry_A
_geom_hbond_distance_DH
_geom_hbond_distance_HA
_geom_hbond_distance_DA
_geom_hbond_angle_DHA
N1 H1N O1 3_466 0.93(3) 2.00(3) 2.859(2) 154(2)
C5 H5 O5 2_674 0.95 2.57 3.427(3) 150
C10 H10 O1 2_664 0.95 2.46 3.271(3) 144

loop_
_geom_torsion_atom_site_label_1
_geom_torsion_atom_site_label_2
_geom_torsion_atom_site_label_3
_geom_torsion_atom_site_label_4
_geom_torsion
C6 C1 C2 C3 -1.2(3)
C7 C1 C2 C3 171.1(2)
C6 C1 C2 N3 177.28(19)
C7 C1 C2 N3 -10.5(3)
O4 N3 C2 C3 157.7(2)
O5 N3 C2 C3 -20.9(3)
O4 N3 C2 C1 -20.8(3)
O5 N3 C2 C1 160.5(2)
C1 C2 C3 C4 0.6(3)
N3 C2 C3 C4 -177.9(2)
C2 C3 C4 C5 0.4(3)
C3 C4 C5 C6 -0.8(4)
C4 C5 C6 C1 0.1(4)
C2 C1 C6 C5 0.8(3)
C7 C1 C6 C5 -171.6(2)
C8 N1 C7 O1 12.8(4)
C8 N1 C7 C1 -171.3(2)
C6 C1 C7 O1 103.9(3)
C2 C1 C7 O1 -68.2(3)
C6 C1 C7 N1 -72.2(3)
C2 C1 C7 N1 115.7(2)
C7 N1 C8 C13 16.9(3)
C7 N1 C8 C9 -169.1(2)
C13 C8 C9 C10 2.5(3)
N1 C8 C9 C10 -171.9(2)
C13 C8 C9 N2 -177.2(2)
N1 C8 C9 N2 8.4(3)
O3 N2 C9 C10 28.9(3)
O2 N2 C9 C10 -149.3(2)
O3 N2 C9 C8 -151.5(2)
O2 N2 C9 C8 30.4(3)
C8 C9 C10 C11 -2.8(3)
N2 C9 C10 C11 176.8(2)
C9 C10 C11 C12 1.2(4)
C10 C11 C12 C13 0.7(4)
C11 C12 C13 C8 -1.0(4)
C9 C8 C13 C12 -0.5(3)
N1 C8 C13 C12 173.7(2)

_cod_database_fobs_code 2240585
